data_4308820
loop_
_publ_author_name
'John A. Schlueter'
'Jamie L. Manson'
'Urs Geiser'

_publ_section_title
;
Structural and Magnetic Diversity in Tetraalkylammonium Salts of
Anionic M[N(CN)2]3- (M= Mn and Ni) Three-Dimensional Coordination Polymers
;
_journal_name_full 'Inorganic Chemistry'
_journal_page_first 3194
_journal_page_last 3202
_journal_paper_doi 10.1021/ic0484598
_journal_volume 44
_journal_year 2005
_chemical_formula_moiety '(C12 H28 N, Ni, C6 N9)'
_chemical_formula_sum 'C18 H28 N10 Ni'
_chemical_formula_weight 443.21
_chemical_melting_point 538
_chemical_name_common
; 
Tetrapropylammonium nickel (II) dicyanamide
;
_chemical_name_systematic
; 
Tetrapropylammonium nickel (II) dicyanamide
;
_space_group_IT_number 52
_symmetry_cell_setting orthorhombic
_symmetry_space_group_name_Hall '-P 2a 2bc'
_symmetry_space_group_name_H-M 'P n n a'
_atom_sites_solution_hydrogens geom
_atom_sites_solution_primary direct
_atom_sites_solution_secondary difmap
_audit_creation_method SHELXL-97
_cell_angle_alpha 90.00
_cell_angle_beta 90.00
_cell_angle_gamma 90.00
_cell_formula_units_Z 16
_cell_length_a 17.116(2)
_cell_length_b 22.800(3)
_cell_length_c 22.641(3)
_cell_measurement_reflns_used 1963
_cell_measurement_temperature 110(2)
_cell_measurement_theta_max 28.258
_cell_measurement_theta_min 2.542
_cell_volume 8835.5(19)
_computing_cell_refinement 'SAINT (Bruker, 2001)'
_computing_data_collection 'SMART (Siemens, 1995)'
_computing_data_reduction 'SAINT (Bruker, 2001)'
_computing_molecular_graphics 'SHELXTL (Sheldrick, 2001)'
_computing_publication_material 'SHELXTL (Sheldrick, 2001)'
_computing_structure_refinement 'SHELXTL (Sheldrick, 2001)'
_computing_structure_solution 'SHELXTL (Sheldrick, 2001)'
_diffrn_ambient_temperature 110(2)
_diffrn_measured_fraction_theta_full 0.977
_diffrn_measured_fraction_theta_max 0.977
_diffrn_measurement_device_type 'Siemens SMART CCD area detector'
_diffrn_measurement_method 'area detector \w scans'
_diffrn_radiation_monochromator graphite
_diffrn_radiation_source 'fine-focus sealed tube'
_diffrn_radiation_type MoK\a
_diffrn_radiation_wavelength 0.71073
_diffrn_reflns_av_R_equivalents 0.0510
_diffrn_reflns_av_sigmaI/netI 0.0331
_diffrn_reflns_limit_h_max 22
_diffrn_reflns_limit_h_min -22
_diffrn_reflns_limit_k_max 30
_diffrn_reflns_limit_k_min -30
_diffrn_reflns_limit_l_max 25
_diffrn_reflns_limit_l_min -30
_diffrn_reflns_number 78687
_diffrn_reflns_theta_full 28.29
_diffrn_reflns_theta_max 28.29
_diffrn_reflns_theta_min 1.74
_diffrn_standards_decay_% 0
_diffrn_standards_number 0
_exptl_absorpt_coefficient_mu 0.904
_exptl_absorpt_correction_T_max 0.884
_exptl_absorpt_correction_T_min 0.759
_exptl_absorpt_correction_type integration
_exptl_absorpt_process_details
;
(Sheldrick, 2001)
;
_exptl_crystal_colour green
_exptl_crystal_density_diffrn 1.333
_exptl_crystal_density_method 'not measured'
_exptl_crystal_description block
_exptl_crystal_F_000 3744
_exptl_crystal_size_max 0.32
_exptl_crystal_size_mid 0.30
_exptl_crystal_size_min 0.14
_refine_diff_density_max 0.629
_refine_diff_density_min -0.658
_refine_diff_density_rms 0.069
_refine_ls_extinction_method none
_refine_ls_goodness_of_fit_ref 1.044
_refine_ls_hydrogen_treatment mixed
_refine_ls_matrix_type full
_refine_ls_number_parameters 504
_refine_ls_number_reflns 10750
_refine_ls_number_restraints 120
_refine_ls_restrained_S_all 1.058
_refine_ls_R_factor_all 0.0584
_refine_ls_R_factor_gt 0.0382
_refine_ls_shift/su_max 0.037
_refine_ls_shift/su_mean 0.002
_refine_ls_structure_factor_coef Fsqd
_refine_ls_weighting_details
;
calc w=1/[\s^2^(Fo^2^)+(0.0315P)^2^+10.1070P] where P=(Fo^2^+2Fc^2^)/3
;
_refine_ls_weighting_scheme calc
_refine_ls_wR_factor_gt 0.0851
_refine_ls_wR_factor_ref 0.0931
_reflns_number_gt 8271
_reflns_number_total 10750
_reflns_threshold_expression >2sigma(I)
_cod_data_source_file ic0484598si20041103_041216_5.cif
_cod_data_source_block TPrANiDCA110K
_cod_original_cell_volume 8835(2)
_cod_original_formula_sum 'C18 H28 Ni N10'
_cod_database_code 4308820

loop_
_symmetry_equiv_pos_as_xyz
'x, y, z'
'-x+1/2, -y, z'
'-x+1/2, y+1/2, -z+1/2'
'x, -y+1/2, -z+1/2'
'-x, -y, -z'
'x-1/2, y, -z'
'x-1/2, -y-1/2, z-1/2'
'-x, y-1/2, z-1/2'

loop_
_atom_site_label
_atom_site_type_symbol
_atom_site_fract_x
_atom_site_fract_y
_atom_site_fract_z
_atom_site_U_iso_or_equiv
_atom_site_adp_type
_atom_site_occupancy
_atom_site_symmetry_multiplicity
_atom_site_calc_flag
_atom_site_refinement_flags
_atom_site_disorder_assembly
_atom_site_disorder_group
Ni1 Ni 0.474014(15) 0.257897(11) 0.009245(11) 0.01360(7) Uani 1 1 d . . .
Ni2 Ni 0.503132(14) 0.007904(11) -0.240892(11) 0.01354(7) Uani 1 1 d . . .
N1 N 0.46120(10) 0.17021(7) 0.03430(8) 0.0192(4) Uani 1 1 d D . .
N2 N 0.49155(10) 0.23124(7) -0.07761(8) 0.0185(4) Uani 1 1 d D . .
N3 N 0.48589(11) 0.34500(8) -0.01864(8) 0.0203(4) Uani 1 1 d D . .
N4 N 0.45850(10) 0.28468(7) 0.09599(8) 0.0194(4) Uani 1 1 d D . .
N5 N 0.35422(11) 0.26240(8) -0.00690(8) 0.0243(4) Uani 1 1 d D . .
N6 N 0.59402(10) 0.25377(8) 0.02351(8) 0.0209(4) Uani 1 1 d D . .
N7 N 0.51096(10) -0.07952(7) -0.26682(7) 0.0182(4) Uani 1 1 d D . .
N8 N 0.50216(11) 0.09467(7) -0.21439(8) 0.0213(4) Uani 1 1 d D . .
N9 N 0.51530(11) -0.01839(8) -0.15311(8) 0.0216(4) Uani 1 1 d D . .
N10 N 0.49136(10) 0.03252(8) -0.32947(8) 0.0202(4) Uani 1 1 d D . .
N11 N 0.62282(10) 0.01345(9) -0.25207(8) 0.0244(4) Uani 1 1 d D . .
N12 N 0.38091(11) 0.00218(9) -0.23537(9) 0.0280(4) Uani 1 1 d D . .
N13A N 0.2290(3) 0.2563(5) -0.0593(3) 0.0233(7) Uiso 0.341(3) 1 d PD . 1
C5A C 0.2933(5) 0.2603(4) -0.0282(5) 0.0171(5) Uiso 0.341(3) 1 d PD . 1
C6A C 0.6594(5) 0.2549(4) 0.0367(5) 0.0171(5) Uiso 0.341(3) 1 d PD . 1
N13B N 0.2281(3) 0.2285(3) -0.0510(3) 0.0233(7) Uiso 0.342(5) 1 d PD . 2
C5B C 0.2924(4) 0.2461(3) -0.0248(4) 0.0171(5) Uiso 0.342(5) 1 d PD . 2
C6B C 0.6578(4) 0.2424(3) 0.0321(4) 0.0171(5) Uiso 0.342(5) 1 d PD . 2
N13C N 0.2282(3) 0.2851(4) -0.0532(3) 0.0233(7) Uiso 0.317(5) 1 d PD . 3
C5C C 0.2932(5) 0.2738(4) -0.0240(4) 0.0171(5) Uiso 0.317(5) 1 d PD . 3
C6C C 0.6586(4) 0.2691(4) 0.0340(4) 0.0171(5) Uiso 0.317(5) 1 d PD . 3
N14 N 0.2512(2) -0.0452(2) -0.2516(3) 0.0607(17) Uani 0.50 1 d PD A 1
C12 C 0.3184(2) -0.0190(2) -0.2425(2) 0.0259(7) Uani 0.50 1 d PD . 1
C13 C 0.1826(2) -0.0215(2) -0.2416(2) 0.0259(7) Uani 0.50 1 d PD . 1
N15 N 0.52162(12) 0.19490(8) -0.17741(8) 0.0259(4) Uani 1 1 d D . .
N16 N 0.54876(13) -0.17750(8) -0.30251(8) 0.0284(4) Uani 1 1 d D . .
N17 N 0.45139(13) 0.06499(8) 0.05816(8) 0.0288(5) Uani 1 1 d D . .
N18 N 0.47993(14) 0.44196(8) -0.06537(8) 0.0338(5) Uani 1 1 d D . .
N19 N 0.7500 0.0000 -0.29810(17) 0.113(3) Uani 1 2 d SD . .
C1 C 0.45843(12) 0.12154(9) 0.04842(9) 0.0187(4) Uani 1 1 d D . .
C2 C 0.50465(12) 0.21137(8) -0.12346(9) 0.0174(4) Uani 1 1 d D . .
C3 C 0.48447(12) 0.38886(9) -0.04342(9) 0.0188(4) Uani 1 1 d D . .
C4 C 0.45681(12) 0.30498(9) 0.14258(9) 0.0176(4) Uani 1 1 d D . .
C7 C 0.52786(12) -0.12447(9) -0.28653(9) 0.0173(4) Uani 1 1 d D . .
C8 C 0.51022(12) 0.14055(9) -0.19425(9) 0.0183(4) Uani 1 1 d D . .
C9 C 0.52976(13) -0.04261(9) -0.10977(9) 0.0194(4) Uani 1 1 d D . .
C10 C 0.48744(13) 0.04787(9) -0.37802(9) 0.0199(4) Uani 1 1 d D . .
C11 C 0.68418(14) 0.00702(14) -0.27085(11) 0.0377(6) Uani 1 1 d D . .
N20 N 0.23358(15) 0.2500 0.2500 0.0218(5) Uani 1 2 d S . .
C21 C 0.17999(13) 0.27998(10) 0.20582(10) 0.0262(5) Uani 1 1 d . . .
H21A H 0.1464 0.2497 0.1875 0.031 Uiso 1 1 calc R . .
H21B H 0.1454 0.3071 0.2277 0.031 Uiso 1 1 calc R . .
C22 C 0.21962(16) 0.31421(13) 0.15689(12) 0.0418(7) Uani 1 1 d . . .
H22A H 0.2505 0.2873 0.1317 0.050 Uiso 1 1 calc R . .
H22B H 0.2555 0.3437 0.1740 0.050 Uiso 1 1 calc R . .
C23 C 0.15659(18) 0.34483(14) 0.11980(14) 0.0510(8) Uani 1 1 d . . .
H23A H 0.1814 0.3668 0.0877 0.077 Uiso 1 1 calc R . .
H23B H 0.1269 0.3719 0.1449 0.077 Uiso 1 1 calc R . .
H23C H 0.1212 0.3154 0.1032 0.077 Uiso 1 1 calc R . .
C24 C 0.28674(14) 0.20610(11) 0.21978(11) 0.0294(5) Uani 1 1 d . . .
H24A H 0.3166 0.2269 0.1888 0.035 Uiso 1 1 calc R B 1
H24B H 0.3248 0.1915 0.2492 0.035 Uiso 1 1 calc R B 1
C25A C 0.24694(17) 0.15372(13) 0.19168(13) 0.0431(7) Uani 0.525(18) 1 d P C 1
H25A H 0.2068 0.1660 0.1628 0.052 Uiso 0.525(18) 1 calc PR C 1
H25B H 0.2226 0.1281 0.2218 0.052 Uiso 0.525(18) 1 calc PR C 1
C26A C 0.3193(6) 0.1218(4) 0.1598(3) 0.0354(9) Uiso 0.525(18) 1 d P C 1
H26A H 0.3002 0.0882 0.1370 0.053 Uiso 0.525(18) 1 calc PR C 1
H26B H 0.3565 0.1082 0.1897 0.053 Uiso 0.525(18) 1 calc PR C 1
H26C H 0.3453 0.1495 0.1332 0.053 Uiso 0.525(18) 1 calc PR C 1
C25B C 0.24694(17) 0.15372(13) 0.19168(13) 0.0431(7) Uani 0.475(18) 1 d P C 2
H25C H 0.2154 0.1339 0.2224 0.052 Uiso 0.475(18) 1 calc PR C 2
H25E H 0.2103 0.1684 0.1613 0.052 Uiso 0.475(18) 1 calc PR C 2
C26B C 0.2977(6) 0.1095(4) 0.1640(3) 0.0354(9) Uiso 0.475(18) 1 d P C 2
H26D H 0.2654 0.0795 0.1449 0.053 Uiso 0.475(18) 1 calc PR C 2
H26E H 0.3306 0.0912 0.1942 0.053 Uiso 0.475(18) 1 calc PR C 2
H26F H 0.3309 0.1285 0.1343 0.053 Uiso 0.475(18) 1 calc PR C 2
N30 N 0.7500 0.5000 0.02723(12) 0.0267(6) Uani 1 2 d SD . .
C31 C 0.7086(8) 0.5453(6) -0.0112(6) 0.0264(5) Uiso 0.50 1 d PD . .
H31A H 0.7489 0.5661 -0.0345 0.032 Uiso 0.50 1 calc PR . .
H31B H 0.6842 0.5745 0.0153 0.032 Uiso 0.50 1 calc PR . .
C32 C 0.6457(4) 0.5235(3) -0.0543(3) 0.0335(6) Uiso 0.50 1 d PD . .
H32A H 0.6668 0.4903 -0.0775 0.040 Uiso 0.50 1 calc PR . .
H32B H 0.6003 0.5089 -0.0314 0.040 Uiso 0.50 1 calc PR . .
C33 C 0.6201(6) 0.5686(5) -0.0939(5) 0.0342(6) Uiso 0.50 1 d PD . .
H33A H 0.5842 0.5519 -0.1231 0.051 Uiso 0.50 1 calc PR . .
H33B H 0.6654 0.5855 -0.1142 0.051 Uiso 0.50 1 calc PR . .
H33C H 0.5932 0.5994 -0.0716 0.051 Uiso 0.50 1 calc PR . .
C34 C 0.6769(3) 0.4664(2) 0.0576(2) 0.0264(5) Uiso 0.50 1 d PD . .
H34A H 0.6454 0.4953 0.0800 0.032 Uiso 0.50 1 calc PR . .
H34B H 0.6432 0.4500 0.0261 0.032 Uiso 0.50 1 calc PR . .
C35 C 0.7013(3) 0.4167(2) 0.0993(2) 0.0335(6) Uiso 0.50 1 d PD . .
H35A H 0.7342 0.3881 0.0778 0.040 Uiso 0.50 1 calc PR . .
H35B H 0.7324 0.4328 0.1324 0.040 Uiso 0.50 1 calc PR . .
C36 C 0.6306(3) 0.3869(3) 0.1228(3) 0.0342(6) Uiso 0.50 1 d PD . .
H36A H 0.6464 0.3535 0.1473 0.051 Uiso 0.50 1 calc PR . .
H36B H 0.5985 0.3729 0.0898 0.051 Uiso 0.50 1 calc PR . .
H36C H 0.6003 0.4146 0.1466 0.051 Uiso 0.50 1 calc PR . .
C37 C 0.7899(3) 0.5293(2) 0.0765(2) 0.0264(5) Uiso 0.50 1 d PD . .
H37A H 0.8136 0.4990 0.1023 0.032 Uiso 0.50 1 calc PR . .
H37B H 0.7505 0.5507 0.1003 0.032 Uiso 0.50 1 calc PR . .
C38 C 0.8519(3) 0.5712(2) 0.0581(2) 0.0335(6) Uiso 0.50 1 d PD . .
H38A H 0.8298 0.6000 0.0299 0.040 Uiso 0.50 1 calc PR . .
H38B H 0.8943 0.5497 0.0379 0.040 Uiso 0.50 1 calc PR . .
C39 C 0.8856(4) 0.6041(3) 0.1124(3) 0.0342(6) Uiso 0.50 1 d PD . .
H39A H 0.9419 0.6096 0.1072 0.051 Uiso 0.50 1 calc PR . .
H39B H 0.8760 0.5811 0.1482 0.051 Uiso 0.50 1 calc PR . .
H39C H 0.8601 0.6425 0.1160 0.051 Uiso 0.50 1 calc PR . .
C40 C 0.7946(8) 0.4555(6) -0.0084(5) 0.0264(5) Uiso 0.50 1 d PD . .
H40A H 0.7579 0.4250 -0.0223 0.032 Uiso 0.50 1 calc PR . .
H40B H 0.8335 0.4363 0.0175 0.032 Uiso 0.50 1 calc PR . .
C41 C 0.8368(4) 0.4813(3) -0.0616(3) 0.0335(6) Uiso 0.50 1 d PD . .
H41A H 0.8793 0.5078 -0.0486 0.040 Uiso 0.50 1 calc PR . .
H41B H 0.8000 0.5039 -0.0865 0.040 Uiso 0.50 1 calc PR . .
C42 C 0.8715(6) 0.4272(5) -0.0974(5) 0.0342(6) Uiso 0.50 1 d PD . .
H42A H 0.8311 0.3971 -0.1018 0.051 Uiso 0.50 1 calc PR . .
H42B H 0.9160 0.4108 -0.0758 0.051 Uiso 0.50 1 calc PR . .
H42C H 0.8886 0.4404 -0.1364 0.051 Uiso 0.50 1 calc PR . .
N50 N 0.73215(14) 0.2500 0.2500 0.0165(5) Uani 1 2 d S . .
C51 C 0.68160(12) 0.22929(9) 0.19866(9) 0.0194(4) Uani 1 1 d D . .
H51A H 0.6503 0.2630 0.1845 0.023 Uiso 1 1 calc R . .
H51B H 0.7165 0.2172 0.1660 0.023 Uiso 1 1 calc R . .
C52 C 0.62687(15) 0.17939(11) 0.21195(11) 0.0343(6) Uani 1 1 d D . .
H52A H 0.5903 0.1910 0.2437 0.041 Uiso 1 1 calc R . .
H52B H 0.6571 0.1450 0.2258 0.041 Uiso 1 1 calc R . .
C53 C 0.58122(14) 0.16326(11) 0.15665(10) 0.0278(5) Uani 1 1 d D . .
H53A H 0.5453 0.1310 0.1656 0.042 Uiso 1 1 calc R . .
H53B H 0.6176 0.1510 0.1256 0.042 Uiso 1 1 calc R . .
H53C H 0.5513 0.1974 0.1431 0.042 Uiso 1 1 calc R . .
C54 C 0.78234(12) 0.30082(9) 0.22887(9) 0.0203(4) Uani 1 1 d D . .
H54A H 0.8083 0.3186 0.2636 0.024 Uiso 1 1 calc R . .
H54B H 0.7476 0.3310 0.2116 0.024 Uiso 1 1 calc R . .
C55 C 0.84467(13) 0.28535(10) 0.18356(10) 0.0258(5) Uani 1 1 d D . .
H55A H 0.8819 0.2568 0.2007 0.031 Uiso 1 1 calc R . .
H55B H 0.8201 0.2672 0.1485 0.031 Uiso 1 1 calc R . .
C56 C 0.88764(15) 0.34081(11) 0.16563(12) 0.0347(6) Uani 1 1 d D . .
H56A H 0.9273 0.3312 0.1360 0.052 Uiso 1 1 calc R . .
H56B H 0.9129 0.3580 0.2004 0.052 Uiso 1 1 calc R . .
H56C H 0.8504 0.3690 0.1490 0.052 Uiso 1 1 calc R . .
N60 N 0.7500 0.0000 0.03061(11) 0.0215(5) Uiso 1 2 d SD . .
C61 C 0.8295(2) -0.03171(18) 0.00840(18) 0.0201(4) Uiso 0.50 1 d PD . .
H61A H 0.8693 -0.0012 0.0003 0.024 Uiso 0.50 1 calc PR . .
H61B H 0.8497 -0.0568 0.0407 0.024 Uiso 0.50 1 calc PR . .
C62 C 0.8193(3) -0.0690(2) -0.0466(2) 0.0292(5) Uiso 0.50 1 d PD . .
H62A H 0.7680 -0.0891 -0.0443 0.035 Uiso 0.50 1 calc PR . .
H62B H 0.8180 -0.0428 -0.0815 0.035 Uiso 0.50 1 calc PR . .
C63 C 0.8757(3) -0.1102(3) -0.0553(3) 0.0306(6) Uiso 0.50 1 d PD . .
H63A H 0.8663 -0.1305 -0.0928 0.046 Uiso 0.50 1 calc PR . .
H63B H 0.8744 -0.1387 -0.0229 0.046 Uiso 0.50 1 calc PR . .
H63C H 0.9270 -0.0912 -0.0564 0.046 Uiso 0.50 1 calc PR . .
C64 C 0.7770(2) 0.03461(18) 0.08452(18) 0.0201(4) Uiso 0.50 1 d PD . .
H64A H 0.7300 0.0490 0.1055 0.024 Uiso 0.50 1 calc PR . .
H64B H 0.8043 0.0072 0.1114 0.024 Uiso 0.50 1 calc PR . .
C65 C 0.8301(3) 0.0865(2) 0.0735(2) 0.0292(5) Uiso 0.50 1 d PD . .
H65A H 0.8103 0.1098 0.0399 0.035 Uiso 0.50 1 calc PR . .
H65B H 0.8834 0.0726 0.0637 0.035 Uiso 0.50 1 calc PR . .
C66 C 0.8323(3) 0.1238(2) 0.1287(2) 0.0306(6) Uiso 0.50 1 d PD . .
H66A H 0.8437 0.1645 0.1180 0.046 Uiso 0.50 1 calc PR . .
H66B H 0.8731 0.1091 0.1553 0.046 Uiso 0.50 1 calc PR . .
H66C H 0.7816 0.1218 0.1487 0.046 Uiso 0.50 1 calc PR . .
C67 C 0.7221(2) 0.03596(18) -0.01851(18) 0.0201(4) Uiso 0.50 1 d PD . .
H67A H 0.7072 0.0100 -0.0517 0.024 Uiso 0.50 1 calc PR . .
H67B H 0.7651 0.0617 -0.0322 0.024 Uiso 0.50 1 calc PR . .
C68 C 0.6525(3) 0.0736(2) -0.0016(2) 0.0292(5) Uiso 0.50 1 d PD . .
H68A H 0.6707 0.1061 0.0240 0.035 Uiso 0.50 1 calc PR . .
H68B H 0.6154 0.0496 0.0217 0.035 Uiso 0.50 1 calc PR . .
C69 C 0.6062(3) 0.1015(3) -0.0585(3) 0.0306(6) Uiso 0.50 1 d PD . .
H69A H 0.5530 0.1124 -0.0468 0.046 Uiso 0.50 1 calc PR . .
H69B H 0.6039 0.0724 -0.0903 0.046 Uiso 0.50 1 calc PR . .
H69C H 0.6340 0.1364 -0.0725 0.046 Uiso 0.50 1 calc PR . .
C70 C 0.6941(2) -0.04659(18) 0.04872(19) 0.0201(4) Uiso 0.50 1 d PD . .
H70A H 0.6726 -0.0642 0.0122 0.024 Uiso 0.50 1 calc PR . .
H70B H 0.6501 -0.0271 0.0692 0.024 Uiso 0.50 1 calc PR . .
C71 C 0.7216(3) -0.0963(2) 0.0877(2) 0.0292(5) Uiso 0.50 1 d PD . .
H71A H 0.7501 -0.0806 0.1223 0.035 Uiso 0.50 1 calc PR . .
H71B H 0.7572 -0.1225 0.0655 0.035 Uiso 0.50 1 calc PR . .
C72 C 0.6494(3) -0.1301(2) 0.1078(2) 0.0306(6) Uiso 0.50 1 d PD . .
H72A H 0.6531 -0.1709 0.0944 0.046 Uiso 0.50 1 calc PR . .
H72B H 0.6025 -0.1120 0.0909 0.046 Uiso 0.50 1 calc PR . .
H72C H 0.6461 -0.1292 0.1510 0.046 Uiso 0.50 1 calc PR . .

loop_
_atom_site_aniso_label
_atom_site_aniso_U_11
_atom_site_aniso_U_22
_atom_site_aniso_U_33
_atom_site_aniso_U_23
_atom_site_aniso_U_13
_atom_site_aniso_U_12
Ni1 0.01275(13) 0.01405(12) 0.01399(12) 0.00020(9) -0.00100(9) -0.00025(9)
Ni2 0.01261(13) 0.01333(12) 0.01469(12) 0.00010(9) -0.00019(9) 0.00069(9)
N1 0.0234(10) 0.0180(9) 0.0161(9) 0.0006(7) -0.0020(7) -0.0015(7)
N2 0.0217(9) 0.0166(8) 0.0174(9) 0.0009(7) -0.0013(7) -0.0007(7)
N3 0.0259(10) 0.0172(9) 0.0177(9) 0.0003(7) 0.0015(7) -0.0003(7)
N4 0.0220(9) 0.0171(9) 0.0192(9) -0.0008(7) 0.0012(7) -0.0012(7)
N5 0.0170(9) 0.0306(10) 0.0254(10) 0.0012(8) -0.0001(7) 0.0004(7)
N6 0.0178(9) 0.0251(9) 0.0199(9) 0.0013(7) 0.0012(7) -0.0010(7)
N7 0.0213(9) 0.0174(8) 0.0160(8) 0.0006(7) -0.0012(7) -0.0005(7)
N8 0.0261(10) 0.0166(9) 0.0213(9) -0.0015(7) 0.0025(7) 0.0009(7)
N9 0.0300(10) 0.0157(8) 0.0190(9) -0.0002(7) -0.0011(7) -0.0022(7)
N10 0.0229(10) 0.0167(8) 0.0208(9) 0.0022(7) -0.0015(7) 0.0011(7)
N11 0.0160(9) 0.0288(10) 0.0283(10) 0.0002(8) -0.0026(8) -0.0007(7)
N12 0.0157(10) 0.0387(12) 0.0294(11) 0.0004(9) 0.0018(8) 0.0002(8)
N14 0.013(2) 0.044(3) 0.125(5) -0.045(3) 0.001(3) -0.0020(18)
C12 0.0198(16) 0.0239(16) 0.0339(17) -0.0094(12) 0.0010(14) 0.0000(14)
C13 0.0198(16) 0.0239(16) 0.0339(17) -0.0094(12) 0.0010(14) 0.0000(14)
N15 0.0389(12) 0.0190(9) 0.0198(9) -0.0038(7) 0.0088(8) -0.0079(8)
N16 0.0470(13) 0.0202(9) 0.0179(9) -0.0035(7) -0.0084(8) 0.0103(8)
N17 0.0507(13) 0.0169(9) 0.0187(10) 0.0017(7) -0.0110(9) -0.0073(8)
N18 0.0656(15) 0.0172(9) 0.0188(10) 0.0024(8) 0.0122(9) 0.0034(9)
N19 0.0152(18) 0.297(8) 0.0266(19) 0.000 0.000 0.011(3)
C1 0.0211(11) 0.0220(11) 0.0128(9) -0.0004(8) -0.0042(8) -0.0019(8)
C2 0.0171(10) 0.0134(9) 0.0217(11) 0.0020(8) -0.0017(8) -0.0022(7)
C3 0.0212(11) 0.0190(10) 0.0162(10) -0.0019(8) 0.0046(8) 0.0003(8)
C4 0.0182(10) 0.0142(9) 0.0205(11) 0.0017(8) 0.0020(8) -0.0015(7)
C7 0.0205(10) 0.0185(10) 0.0130(9) 0.0019(8) -0.0035(8) -0.0010(8)
C8 0.0173(10) 0.0215(10) 0.0162(10) 0.0013(8) 0.0029(8) 0.0009(8)
C9 0.0250(11) 0.0139(9) 0.0192(11) -0.0039(8) -0.0011(8) -0.0032(8)
C10 0.0250(11) 0.0118(9) 0.0231(11) -0.0010(8) -0.0049(8) 0.0000(8)
C11 0.0181(13) 0.073(2) 0.0223(12) 0.0056(12) -0.0056(9) -0.0050(12)
N20 0.0158(12) 0.0266(14) 0.0231(13) 0.0031(11) 0.000 0.000
C21 0.0201(11) 0.0268(11) 0.0316(13) 0.0073(10) -0.0060(9) -0.0015(9)
C22 0.0341(15) 0.0506(17) 0.0407(16) 0.0213(13) -0.0085(12) -0.0094(12)
C23 0.0500(18) 0.0505(18) 0.0526(19) 0.0293(15) -0.0180(15) -0.0121(14)
C24 0.0227(12) 0.0394(14) 0.0262(12) 0.0002(10) 0.0002(9) 0.0094(10)
C25A 0.0464(17) 0.0381(16) 0.0449(16) -0.0115(13) -0.0104(13) 0.0135(12)
C25B 0.0464(17) 0.0381(16) 0.0449(16) -0.0115(13) -0.0104(13) 0.0135(12)
N30 0.0376(16) 0.0229(14) 0.0196(13) 0.000 0.000 0.0017(11)
N50 0.0137(11) 0.0204(13) 0.0152(12) -0.0024(9) 0.000 0.000
C51 0.0179(10) 0.0220(11) 0.0182(10) -0.0013(8) -0.0021(8) -0.0024(8)
C52 0.0376(14) 0.0404(14) 0.0247(13) 0.0070(11) -0.0081(10) -0.0227(11)
C53 0.0283(12) 0.0302(12) 0.0249(12) 0.0015(10) -0.0055(9) -0.0113(10)
C54 0.0192(11) 0.0200(10) 0.0219(11) -0.0028(8) 0.0013(8) -0.0046(8)
C55 0.0241(12) 0.0280(12) 0.0252(12) -0.0062(9) 0.0073(9) -0.0062(9)
C56 0.0316(14) 0.0345(14) 0.0379(14) -0.0102(11) 0.0157(11) -0.0141(11)

loop_
_atom_type_symbol
_atom_type_description
_atom_type_scat_dispersion_real
_atom_type_scat_dispersion_imag
_atom_type_scat_source
C C 0.0033 0.0016 'International Tables Vol C Tables 4.2.6.8 and 6.1.1.4'
H H 0.0000 0.0000 'International Tables Vol C Tables 4.2.6.8 and 6.1.1.4'
N N 0.0061 0.0033 'International Tables Vol C Tables 4.2.6.8 and 6.1.1.4'
Ni Ni 0.3393 1.1124 'International Tables Vol C Tables 4.2.6.8 and 6.1.1.4'

loop_
_geom_angle_atom_site_label_1
_geom_angle_atom_site_label_2
_geom_angle_atom_site_label_3
_geom_angle
_geom_angle_site_symmetry_1
_geom_angle_site_symmetry_3
_geom_angle_publ_flag
N4 Ni1 N2 179.05(7) . . ?
N4 Ni1 N6 89.58(7) . . ?
N2 Ni1 N6 89.49(7) . . ?
N4 Ni1 N5 91.47(7) . . ?
N2 Ni1 N5 89.46(7) . . ?
N6 Ni1 N5 178.81(7) . . ?
N4 Ni1 N1 90.64(7) . . ?
N2 Ni1 N1 89.55(7) . . ?
N6 Ni1 N1 91.05(7) . . ?
N5 Ni1 N1 89.51(7) . . ?
N4 Ni1 N3 91.07(7) . . ?
N2 Ni1 N3 88.74(7) . . ?
N6 Ni1 N3 89.65(7) . . ?
N5 Ni1 N3 89.76(7) . . ?
N1 Ni1 N3 178.15(7) . . ?
N8 Ni2 N11 89.14(7) . . ?
N8 Ni2 N7 176.74(7) . . ?
N11 Ni2 N7 87.73(7) . . ?
N8 Ni2 N9 89.96(7) . . ?
N11 Ni2 N9 92.02(7) . . ?
N7 Ni2 N9 89.26(7) . . ?
N8 Ni2 N10 91.19(7) . . ?
N11 Ni2 N10 87.80(7) . . ?
N7 Ni2 N10 89.59(7) . . ?
N9 Ni2 N10 178.84(7) . . ?
N8 Ni2 N12 91.96(8) . . ?
N11 Ni2 N12 176.38(8) . . ?
N7 Ni2 N12 91.23(7) . . ?
N9 Ni2 N12 91.43(7) . . ?
N10 Ni2 N12 88.73(7) . . ?
C1 N1 Ni1 176.31(17) . . ?
C2 N2 Ni1 173.05(17) . . ?
C3 N3 Ni1 166.53(17) . . ?
C4 N4 Ni1 171.28(17) . . ?
C5C N5 Ni1 165.6(5) . . ?
C5A N5 Ni1 164.4(6) . . ?
C5B N5 Ni1 156.4(4) . . ?
C6B N6 Ni1 169.4(4) . . ?
C6A N6 Ni1 172.8(6) . . ?
C6C N6 Ni1 160.0(4) . . ?
C7 N7 Ni2 167.10(17) . . ?
C8 N8 Ni2 170.08(18) . . ?
C9 N9 Ni2 165.91(17) . . ?
C10 N10 Ni2 177.02(18) . . ?
C11 N11 Ni2 161.5(2) . . ?
C13 N12 C12 46.0(3) 2 . ?
C13 N12 Ni2 152.4(3) 2 . ?
C12 N12 Ni2 156.5(3) . . ?
C6A N13A C5A 124.2(9) 6 . ?
N5 C5A N13A 172.1(11) . . ?
N6 C6A N13A 171.7(12) . 6_655 ?
C5B N13B C6B 123.1(7) . 6 ?
N5 C5B N13B 172.9(8) . . ?
N6 C6B N13B 170.7(9) . 6_655 ?
C6C N13C C5C 122.9(7) 6 . ?
N5 C5C N13C 169.7(9) . . ?
N6 C6C N13C 172.4(9) . 6_655 ?
C13 N14 C12 124.8(4) . . ?
N12 C12 N14 176.7(5) . . ?
N12 C13 N14 176.0(5) 2 . ?
C2 N15 C8 120.59(18) . . ?
C4 N16 C7 121.55(19) 8_655 . ?
C1 N17 C9 120.49(18) . 5_655 ?
C10 N18 C3 121.93(19) 4_554 . ?
C11 N19 C11 123.1(4) 2_655 . ?
N1 C1 N17 173.0(2) . . ?
N2 C2 N15 173.5(2) . . ?
N3 C3 N18 172.7(2) . . ?
N4 C4 N16 173.5(2) . 8_666 ?
N7 C7 N16 173.3(2) . . ?
N8 C8 N15 173.4(2) . . ?
N9 C9 N17 174.1(2) . 5_655 ?
N10 C10 N18 172.3(2) . 4_554 ?
N11 C11 N19 173.4(3) . . ?
C24 N20 C24 106.2(2) . 4 ?
C24 N20 C21 111.24(13) . . ?
C24 N20 C21 111.25(13) . 4 ?
C21 N20 C21 105.7(2) . 4 ?
C22 C21 N20 116.28(19) . . ?
C22 C21 H21A 108.2 . . ?
N20 C21 H21A 108.2 . . ?
C22 C21 H21B 108.2 . . ?
N20 C21 H21B 108.2 . . ?
H21A C21 H21B 107.4 . . ?
C21 C22 C23 108.6(2) . . ?
C21 C22 H22A 110.0 . . ?
C23 C22 H22A 110.0 . . ?
C21 C22 H22B 110.0 . . ?
C23 C22 H22B 110.0 . . ?
H22A C22 H22B 108.3 . . ?
C22 C23 H23A 109.5 . . ?
C22 C23 H23B 109.5 . . ?
H23A C23 H23B 109.5 . . ?
C22 C23 H23C 109.5 . . ?
H23A C23 H23C 109.5 . . ?
H23B C23 H23C 109.5 . . ?
C25A C24 N20 116.1(2) . . ?
C25A C24 H24A 108.3 . . ?
N20 C24 H24A 108.3 . . ?
C25A C24 H24B 108.3 . . ?
N20 C24 H24B 108.3 . . ?
H24A C24 H24B 107.4 . . ?
C24 C25A C26A 101.5(4) . . ?
C24 C25A H25A 111.5 . . ?
C26A C25A H25A 111.5 . . ?
C24 C25A H25B 111.5 . . ?
C26A C25A H25B 111.5 . . ?
H25A C25A H25B 109.3 . . ?
C25A C26A H26A 109.5 . . ?
C25A C26A H26B 109.5 . . ?
H26A C26A H26B 109.5 . . ?
C25A C26A H26C 109.5 . . ?
H26A C26A H26C 109.5 . . ?
H26B C26A H26C 109.5 . . ?
H26D C26B H26E 109.5 . . ?
H26D C26B H26F 109.5 . . ?
H26E C26B H26F 109.5 . . ?
C37 N30 C40 118.6(6) . . ?
C37 N30 C31 110.0(5) . . ?
C40 N30 C31 112.7(2) . . ?
C37 N30 C34 104.6(3) . . ?
C40 N30 C34 107.5(5) . . ?
C31 N30 C34 101.7(6) . . ?
N30 C31 C32 118.0(9) . . ?
N30 C31 H31A 107.8 . . ?
C32 C31 H31A 107.8 . . ?
N30 C31 H31B 107.8 . . ?
C32 C31 H31B 107.8 . . ?
H31A C31 H31B 107.1 . . ?
C33 C32 C31 112.3(7) . . ?
C33 C32 H32A 109.1 . . ?
C31 C32 H32A 109.1 . . ?
C33 C32 H32B 109.1 . . ?
C31 C32 H32B 109.1 . . ?
H32A C32 H32B 107.9 . . ?
C32 C33 H33A 109.5 . . ?
C32 C33 H33B 109.5 . . ?
H33A C33 H33B 109.5 . . ?
C32 C33 H33C 109.5 . . ?
H33A C33 H33C 109.5 . . ?
H33B C33 H33C 109.5 . . ?
C35 C34 N30 113.5(4) . . ?
C35 C34 H34A 108.9 . . ?
N30 C34 H34A 108.9 . . ?
C35 C34 H34B 108.9 . . ?
N30 C34 H34B 108.9 . . ?
H34A C34 H34B 107.7 . . ?
C36 C35 C34 109.6(4) . . ?
C36 C35 H35A 109.8 . . ?
C34 C35 H35A 109.8 . . ?
C36 C35 H35B 109.8 . . ?
C34 C35 H35B 109.8 . . ?
H35A C35 H35B 108.2 . . ?
C35 C36 H36A 109.5 . . ?
C35 C36 H36B 109.5 . . ?
H36A C36 H36B 109.5 . . ?
C35 C36 H36C 109.5 . . ?
H36A C36 H36C 109.5 . . ?
H36B C36 H36C 109.5 . . ?
N30 C37 C38 114.2(4) . . ?
N30 C37 H37A 108.7 . . ?
C38 C37 H37A 108.7 . . ?
N30 C37 H37B 108.7 . . ?
C38 C37 H37B 108.7 . . ?
H37A C37 H37B 107.6 . . ?
C37 C38 C39 110.8(4) . . ?
C37 C38 H38A 109.5 . . ?
C39 C38 H38A 109.5 . . ?
C37 C38 H38B 109.5 . . ?
C39 C38 H38B 109.5 . . ?
H38A C38 H38B 108.1 . . ?
C38 C39 H39A 109.5 . . ?
C38 C39 H39B 109.5 . . ?
H39A C39 H39B 109.5 . . ?
C38 C39 H39C 109.5 . . ?
H39A C39 H39C 109.5 . . ?
H39B C39 H39C 109.5 . . ?
N30 C40 C41 113.9(9) . . ?
N30 C40 H40A 108.8 . . ?
C41 C40 H40A 108.8 . . ?
N30 C40 H40B 108.8 . . ?
C41 C40 H40B 108.8 . . ?
H40A C40 H40B 107.7 . . ?
C40 C41 C42 106.3(7) . . ?
C40 C41 H41A 110.5 . . ?
C42 C41 H41A 110.5 . . ?
C40 C41 H41B 110.5 . . ?
C42 C41 H41B 110.5 . . ?
H41A C41 H41B 108.7 . . ?
C41 C42 H42A 109.5 . . ?
C41 C42 H42B 109.5 . . ?
H42A C42 H42B 109.5 . . ?
C41 C42 H42C 109.5 . . ?
H42A C42 H42C 109.5 . . ?
H42B C42 H42C 109.5 . . ?
C54 N50 C54 111.2(2) 4 . ?
C54 N50 C51 108.48(11) . . ?
C54 N50 C51 108.95(11) . 4 ?
C51 N50 C51 110.8(2) . 4 ?
C52 C51 N50 115.80(17) . . ?
C52 C51 H51A 108.3 . . ?
N50 C51 H51A 108.3 . . ?
C52 C51 H51B 108.3 . . ?
N50 C51 H51B 108.3 . . ?
H51A C51 H51B 107.4 . . ?
C51 C52 C53 109.76(19) . . ?
C51 C52 H52A 109.7 . . ?
C53 C52 H52A 109.7 . . ?
C51 C52 H52B 109.7 . . ?
C53 C52 H52B 109.7 . . ?
H52A C52 H52B 108.2 . . ?
C52 C53 H53A 109.5 . . ?
C52 C53 H53B 109.5 . . ?
H53A C53 H53B 109.5 . . ?
C52 C53 H53C 109.5 . . ?
H53A C53 H53C 109.5 . . ?
H53B C53 H53C 109.5 . . ?
N50 C54 C55 115.59(17) . . ?
N50 C54 H54A 108.4 . . ?
C55 C54 H54A 108.4 . . ?
N50 C54 H54B 108.4 . . ?
C55 C54 H54B 108.4 . . ?
H54A C54 H54B 107.4 . . ?
C56 C55 C54 109.08(18) . . ?
C56 C55 H55A 109.9 . . ?
C54 C55 H55A 109.9 . . ?
C56 C55 H55B 109.9 . . ?
C54 C55 H55B 109.9 . . ?
H55A C55 H55B 108.3 . . ?
C55 C56 H56A 109.5 . . ?
C55 C56 H56B 109.5 . . ?
H56A C56 H56B 109.5 . . ?
C55 C56 H56C 109.5 . . ?
H56A C56 H56C 109.5 . . ?
H56B C56 H56C 109.5 . . ?
C67 N60 C70 113.6(2) . . ?
C67 N60 C64 114.7(2) . . ?
C70 N60 C64 110.1(3) . . ?
C67 N60 C61 106.7(3) . . ?
C70 N60 C61 107.9(2) . . ?
C64 N60 C61 103.0(2) . . ?
C62 C61 N60 114.0(3) . . ?
C62 C61 H61A 108.7 . . ?
N60 C61 H61A 108.7 . . ?
C62 C61 H61B 108.7 . . ?
N60 C61 H61B 108.7 . . ?
H61A C61 H61B 107.6 . . ?
C63 C62 C61 115.0(5) . . ?
C63 C62 H62A 108.5 . . ?
C61 C62 H62A 108.5 . . ?
C63 C62 H62B 108.5 . . ?
C61 C62 H62B 108.5 . . ?
H62A C62 H62B 107.5 . . ?
C62 C63 H63A 109.5 . . ?
C62 C63 H63B 109.5 . . ?
H63A C63 H63B 109.5 . . ?
C62 C63 H63C 109.5 . . ?
H63A C63 H63C 109.5 . . ?
H63B C63 H63C 109.5 . . ?
C65 C64 N60 117.0(3) . . ?
C65 C64 H64A 108.0 . . ?
N60 C64 H64A 108.0 . . ?
C65 C64 H64B 108.0 . . ?
N60 C64 H64B 108.0 . . ?
H64A C64 H64B 107.3 . . ?
C64 C65 C66 108.5(4) . . ?
C64 C65 H65A 110.0 . . ?
C66 C65 H65A 110.0 . . ?
C64 C65 H65B 110.0 . . ?
C66 C65 H65B 110.0 . . ?
H65A C65 H65B 108.4 . . ?
C65 C66 H66A 109.5 . . ?
C65 C66 H66B 109.5 . . ?
H66A C66 H66B 109.5 . . ?
C65 C66 H66C 109.5 . . ?
H66A C66 H66C 109.5 . . ?
H66B C66 H66C 109.5 . . ?
N60 C67 C68 112.4(3) . . ?
N60 C67 H67A 109.1 . . ?
C68 C67 H67A 109.1 . . ?
N60 C67 H67B 109.1 . . ?
C68 C67 H67B 109.1 . . ?
H67A C67 H67B 107.9 . . ?
C67 C68 C69 113.6(4) . . ?
C67 C68 H68A 108.9 . . ?
C69 C68 H68A 108.9 . . ?
C67 C68 H68B 108.9 . . ?
C69 C68 H68B 108.9 . . ?
H68A C68 H68B 107.7 . . ?
C68 C69 H69A 109.5 . . ?
C68 C69 H69B 109.5 . . ?
H69A C69 H69B 109.5 . . ?
C68 C69 H69C 109.5 . . ?
H69A C69 H69C 109.5 . . ?
H69B C69 H69C 109.5 . . ?
N60 C70 C71 119.7(3) . . ?
N60 C70 H70A 107.4 . . ?
C71 C70 H70A 107.4 . . ?
N60 C70 H70B 107.4 . . ?
C71 C70 H70B 107.4 . . ?
H70A C70 H70B 106.9 . . ?
C70 C71 C72 107.5(4) . . ?
C70 C71 H71A 110.2 . . ?
C72 C71 H71A 110.2 . . ?
C70 C71 H71B 110.2 . . ?
C72 C71 H71B 110.2 . . ?
H71A C71 H71B 108.5 . . ?
C71 C72 H72A 109.5 . . ?
C71 C72 H72B 109.5 . . ?
H72A C72 H72B 109.5 . . ?
C71 C72 H72C 109.5 . . ?
H72A C72 H72C 109.5 . . ?
H72B C72 H72C 109.5 . . ?

loop_
_geom_bond_atom_site_label_1
_geom_bond_atom_site_label_2
_geom_bond_distance
_geom_bond_site_symmetry_2
_geom_bond_publ_flag
Ni1 N4 2.0738(18) . ?
Ni1 N2 2.0799(17) . ?
Ni1 N6 2.0813(18) . ?
Ni1 N5 2.0853(19) . ?
Ni1 N1 2.0898(17) . ?
Ni1 N3 2.0939(17) . ?
Ni2 N8 2.0673(17) . ?
Ni2 N11 2.0680(18) . ?
Ni2 N7 2.0823(17) . ?
Ni2 N9 2.0864(18) . ?
Ni2 N10 2.0922(18) . ?
Ni2 N12 2.0998(19) . ?
N1 C1 1.156(3) . ?
N2 C2 1.155(3) . ?
N3 C3 1.147(3) . ?
N4 C4 1.152(3) . ?
N5 C5C 1.143(8) . ?
N5 C5A 1.151(8) . ?
N5 C5B 1.193(7) . ?
N6 C6B 1.138(7) . ?
N6 C6A 1.159(9) . ?
N6 C6C 1.183(7) . ?
N7 C7 1.155(3) . ?
N8 C8 1.150(3) . ?
N9 C9 1.153(3) . ?
N10 C10 1.156(3) . ?
N11 C11 1.142(3) . ?
N12 C13 1.182(5) 2 ?
N12 C12 1.185(5) . ?
N13A C6A 1.296(10) 6 ?
N13A C5A 1.309(9) . ?
C6A N13A 1.296(10) 6_655 ?
N13B C5B 1.313(8) . ?
N13B C6B 1.317(8) 6 ?
N13C C6C 1.320(9) 6 ?
N13C C5C 1.320(9) . ?
N14 C13 1.311(6) . ?
N14 C12 1.313(6) . ?
C13 N12 1.182(5) 2 ?
N15 C2 1.311(3) . ?
N15 C8 1.311(3) . ?
N16 C4 1.309(3) 8_655 ?
N16 C7 1.312(3) . ?
N17 C1 1.313(3) . ?
N17 C9 1.315(3) 5_655 ?
N18 C10 1.309(3) 4_554 ?
N18 C3 1.311(3) . ?
N19 C11 1.294(3) 2_655 ?
N19 C11 1.294(3) . ?
C4 N16 1.309(3) 8_666 ?
C9 N17 1.315(3) 5_655 ?
C10 N18 1.309(3) 4_554 ?
N20 C24 1.516(3) . ?
N20 C21 1.520(3) . ?
C21 C22 1.515(3) . ?
C21 H21A 0.9900 . ?
C21 H21B 0.9900 . ?
C22 C23 1.535(4) . ?
C22 H22A 0.9900 . ?
C22 H22B 0.9900 . ?
C23 H23A 0.9800 . ?
C23 H23B 0.9800 . ?
C23 H23C 0.9800 . ?
C24 C25A 1.515(4) . ?
C24 H24A 0.9900 . ?
C24 H24B 0.9900 . ?
C25A C26A 1.608(7) . ?
C25A H25A 0.9900 . ?
C25A H25B 0.9900 . ?
C26A H26A 0.9800 . ?
C26A H26B 0.9800 . ?
C26A H26C 0.9800 . ?
C26B H26D 0.9800 . ?
C26B H26E 0.9800 . ?
C26B H26F 0.9800 . ?
N30 C37 1.469(5) . ?
N30 C40 1.504(11) . ?
N30 C31 1.524(11) . ?
N30 C34 1.620(5) . ?
C31 C32 1.535(11) . ?
C31 H31A 0.9900 . ?
C31 H31B 0.9900 . ?
C32 C33 1.435(10) . ?
C32 H32A 0.9900 . ?
C32 H32B 0.9900 . ?
C33 H33A 0.9800 . ?
C33 H33B 0.9800 . ?
C33 H33C 0.9800 . ?
C34 C35 1.535(6) . ?
C34 H34A 0.9900 . ?
C34 H34B 0.9900 . ?
C35 C36 1.485(7) . ?
C35 H35A 0.9900 . ?
C35 H35B 0.9900 . ?
C36 H36A 0.9800 . ?
C36 H36B 0.9800 . ?
C36 H36C 0.9800 . ?
C37 C38 1.488(6) . ?
C37 H37A 0.9900 . ?
C37 H37B 0.9900 . ?
C38 C39 1.550(7) . ?
C38 H38A 0.9900 . ?
C38 H38B 0.9900 . ?
C39 H39A 0.9800 . ?
C39 H39B 0.9800 . ?
C39 H39C 0.9800 . ?
C40 C41 1.522(12) . ?
C40 H40A 0.9900 . ?
C40 H40B 0.9900 . ?
C41 C42 1.590(10) . ?
C41 H41A 0.9900 . ?
C41 H41B 0.9900 . ?
C42 H42A 0.9800 . ?
C42 H42B 0.9800 . ?
C42 H42C 0.9800 . ?
N50 C54 1.520(2) . ?
N50 C51 1.524(2) . ?
C51 C52 1.504(3) . ?
C51 H51A 0.9900 . ?
C51 H51B 0.9900 . ?
C52 C53 1.521(3) . ?
C52 H52A 0.9900 . ?
C52 H52B 0.9900 . ?
C53 H53A 0.9800 . ?
C53 H53B 0.9800 . ?
C53 H53C 0.9800 . ?
C54 C55 1.521(3) . ?
C54 H54A 0.9900 . ?
C54 H54B 0.9900 . ?
C55 C56 1.518(3) . ?
C55 H55A 0.9900 . ?
C55 H55B 0.9900 . ?
C56 H56A 0.9800 . ?
C56 H56B 0.9800 . ?
C56 H56C 0.9800 . ?
N60 C67 1.462(4) . ?
N60 C70 1.487(4) . ?
N60 C64 1.525(4) . ?
N60 C61 1.621(4) . ?
C61 C62 1.519(6) . ?
C61 H61A 0.9900 . ?
C61 H61B 0.9900 . ?
C62 C63 1.362(7) . ?
C62 H62A 0.9900 . ?
C62 H62B 0.9900 . ?
C63 H63A 0.9800 . ?
C63 H63B 0.9800 . ?
C63 H63C 0.9800 . ?
C64 C65 1.513(6) . ?
C64 H64A 0.9900 . ?
C64 H64B 0.9900 . ?
C65 C66 1.513(6) . ?
C65 H65A 0.9900 . ?
C65 H65B 0.9900 . ?
C66 H66A 0.9800 . ?
C66 H66B 0.9800 . ?
C66 H66C 0.9800 . ?
C67 C68 1.519(6) . ?
C67 H67A 0.9900 . ?
C67 H67B 0.9900 . ?
C68 C69 1.641(7) . ?
C68 H68A 0.9900 . ?
C68 H68B 0.9900 . ?
C69 H69A 0.9800 . ?
C69 H69B 0.9800 . ?
C69 H69C 0.9800 . ?
C70 C71 1.512(6) . ?
C70 H70A 0.9900 . ?
C70 H70B 0.9900 . ?
C71 C72 1.527(6) . ?
C71 H71A 0.9900 . ?
C71 H71B 0.9900 . ?
C72 H72A 0.9800 . ?
C72 H72B 0.9800 . ?
C72 H72C 0.9800 . ?

loop_
_geom_torsion_atom_site_label_1
_geom_torsion_atom_site_label_2
_geom_torsion_atom_site_label_3
_geom_torsion_atom_site_label_4
_geom_torsion
_geom_torsion_site_symmetry_1
_geom_torsion_site_symmetry_2
_geom_torsion_site_symmetry_3
_geom_torsion_site_symmetry_4
_geom_torsion_publ_flag
C24 N20 C21 C22 -59.9(3) . . . . ?
C24 N20 C21 C22 58.3(3) 4 . . . ?
C21 N20 C21 C22 179.2(3) 4 . . . ?
N20 C21 C22 C23 -175.8(2) . . . . ?
C24 N20 C24 C25A 173.7(3) 4 . . . ?
C21 N20 C24 C25A -65.1(3) . . . . ?
C21 N20 C24 C25A 52.5(3) 4 . . . ?
N20 C24 C25A C26A 174.8(3) . . . . ?
C37 N30 C31 C32 -163.3(9) . . . . ?
C40 N30 C31 C32 61.9(16) . . . . ?
C34 N30 C31 C32 -52.9(11) . . . . ?
N30 C31 C32 C33 -171.0(9) . . . . ?
C37 N30 C34 C35 -66.1(5) . . . . ?
C40 N30 C34 C35 60.8(7) . . . . ?
C31 N30 C34 C35 179.4(6) . . . . ?
N30 C34 C35 C36 -177.5(4) . . . . ?
C40 N30 C37 C38 69.9(7) . . . . ?
C31 N30 C37 C38 -61.9(7) . . . . ?
C34 N30 C37 C38 -170.4(4) . . . . ?
N30 C37 C38 C39 174.9(4) . . . . ?
C37 N30 C40 C41 -90.8(10) . . . . ?
C31 N30 C40 C41 39.7(16) . . . . ?
C34 N30 C40 C41 150.9(8) . . . . ?
N30 C40 C41 C42 -173.4(8) . . . . ?
C54 N50 C51 C52 59.8(2) 4 . . . ?
C54 N50 C51 C52 -179.1(2) . . . . ?
C51 N50 C51 C52 -59.54(17) 4 . . . ?
N50 C51 C52 C53 -179.42(19) . . . . ?
C54 N50 C54 C55 52.10(15) 4 . . . ?
C51 N50 C54 C55 -67.7(2) . . . . ?
C51 N50 C54 C55 171.59(18) 4 . . . ?
N50 C54 C55 C56 178.18(19) . . . . ?
C67 N60 C61 C62 -57.9(4) . . . . ?
C70 N60 C61 C62 64.5(4) . . . . ?
C64 N60 C61 C62 -179.0(3) . . . . ?
N60 C61 C62 C63 -159.6(4) . . . . ?
C67 N60 C64 C65 -46.5(4) . . . . ?
C70 N60 C64 C65 -176.1(3) . . . . ?
C61 N60 C64 C65 69.1(4) . . . . ?
N60 C64 C65 C66 164.9(3) . . . . ?
C70 N60 C67 C68 67.6(4) . . . . ?
C64 N60 C67 C68 -60.3(4) . . . . ?
C61 N60 C67 C68 -173.6(3) . . . . ?
N60 C67 C68 C69 -165.4(3) . . . . ?
C67 N60 C70 C71 164.8(4) . . . . ?
C64 N60 C70 C71 -65.0(4) . . . . ?
C61 N60 C70 C71 46.7(5) . . . . ?
N60 C70 C71 C72 169.8(4) . . . . ?
